data_2233321
loop_
_publ_author_name
'Hao, Wen-Hui'
'Wang, Cheng'
'Qian, Gang'
'Wang, Zhi-Yuan'

_publ_section_title
;
 (<i>Z</i>)-1,1-Dicyano-2-(4-fluorophenyl)-3-(1-hexylpyridin-1-ium-4-yl)prop-2-en-1-ide
;
_journal_coeditor_code XU5392
_journal_issue 1
_journal_name_full 'Acta Crystallographica Section E'
_journal_page_first o82
_journal_paper_doi 10.1107/S160053681105166X
_journal_volume 68
_journal_year 2012
_chemical_formula_iupac 'C22 H22 F N3'
_chemical_formula_moiety 'C22 H22 F N3'
_chemical_formula_sum 'C22 H22 F N3'
_chemical_formula_weight 347.43
_chemical_name_systematic
;
(<i>Z</i>)-1,1-Dicyano-2-(4-fluorophenyl)-3-(1-hexylpyridin-1-ium-4-
yl)prop-2-en-1-ide
;
_space_group_IT_number 14
_symmetry_cell_setting monoclinic
_symmetry_space_group_name_Hall '-P 2ybc'
_symmetry_space_group_name_H-M 'P 1 21/c 1'
_atom_sites_solution_hydrogens geom
_atom_sites_solution_primary direct
_atom_sites_solution_secondary difmap
_audit_creation_method SHELXL-97
_cell_angle_alpha 90.00
_cell_angle_beta 100.628(4)
_cell_angle_gamma 90.00
_cell_formula_units_Z 4
_cell_length_a 10.485(3)
_cell_length_b 8.809(2)
_cell_length_c 21.313(5)
_cell_measurement_reflns_used 7543
_cell_measurement_temperature 295(2)
_cell_measurement_theta_max 25.00
_cell_measurement_theta_min 1.97
_cell_volume 1934.7(8)
_computing_cell_refinement 'RAPID-AUTO (Rigaku, 1998)'
_computing_data_collection 'RAPID-AUTO (Rigaku, 1998)'
_computing_data_reduction 'CrystalStructure (Rigaku/MSC, 2002)'
_computing_molecular_graphics 'SHELXTL (Sheldrick, 2008)'
_computing_publication_material 'SHELXTL (Sheldrick, 2008)'
_computing_structure_refinement 'SHELXTL (Sheldrick, 2008)'
_computing_structure_solution 'SHELXTL (Sheldrick, 2008)'
_diffrn_ambient_temperature 295(2)
_diffrn_detector_area_resol_mean 10.000
_diffrn_measured_fraction_theta_full 0.999
_diffrn_measured_fraction_theta_max 0.999
_diffrn_measurement_device_type 'Rigaku R-AXIS RAPID'
_diffrn_measurement_method \w
_diffrn_radiation_monochromator graphite
_diffrn_radiation_source 'fine-focus sealed tube'
_diffrn_radiation_type MoK\a
_diffrn_radiation_wavelength 0.71073
_diffrn_reflns_av_R_equivalents 0.0459
_diffrn_reflns_av_sigmaI/netI 0.0536
_diffrn_reflns_limit_h_max 9
_diffrn_reflns_limit_h_min -12
_diffrn_reflns_limit_k_max 10
_diffrn_reflns_limit_k_min -10
_diffrn_reflns_limit_l_max 25
_diffrn_reflns_limit_l_min -24
_diffrn_reflns_number 9762
_diffrn_reflns_theta_full 25.01
_diffrn_reflns_theta_max 25.01
_diffrn_reflns_theta_min 1.94
_diffrn_standards_decay_% 0
_diffrn_standards_interval_count 0
_diffrn_standards_interval_time 0
_diffrn_standards_number 0
_exptl_absorpt_coefficient_mu 0.078
_exptl_absorpt_correction_T_max 0.9861
_exptl_absorpt_correction_T_min 0.9815
_exptl_absorpt_correction_type multi-scan
_exptl_absorpt_process_details '(ABSCOR; Higashi, 1995)'
_exptl_crystal_colour red
_exptl_crystal_density_diffrn 1.193
_exptl_crystal_density_method 'not measured'
_exptl_crystal_description prism
_exptl_crystal_F_000 736
_exptl_crystal_size_max 0.24
_exptl_crystal_size_mid 0.21
_exptl_crystal_size_min 0.18
_refine_diff_density_max 0.133
_refine_diff_density_min -0.137
_refine_ls_extinction_method none
_refine_ls_goodness_of_fit_ref 1.009
_refine_ls_hydrogen_treatment constr
_refine_ls_matrix_type full
_refine_ls_number_parameters 237
_refine_ls_number_reflns 3406
_refine_ls_number_restraints 0
_refine_ls_restrained_S_all 1.009
_refine_ls_R_factor_all 0.0747
_refine_ls_R_factor_gt 0.0425
_refine_ls_shift/su_max 0.000
_refine_ls_shift/su_mean 0.000
_refine_ls_structure_factor_coef Fsqd
_refine_ls_weighting_details 'calc w=1/[\s^2^(Fo^2^)+(0.0208P)^2^+0.0000P] where P=(Fo^2^+2Fc^2^)/3'
_refine_ls_weighting_scheme calc
_refine_ls_wR_factor_gt 0.0737
_refine_ls_wR_factor_ref 0.0798
_reflns_number_gt 2154
_reflns_number_total 3406
_reflns_threshold_expression I>2sigma(I)
_cod_data_source_file xu5392.cif
_cod_data_source_block I
_cod_original_sg_symbol_H-M 'P 21/c'
_cod_database_code 2233321
_cod_database_fobs_code 2233321

loop_
_symmetry_equiv_pos_as_xyz
'x, y, z'
'-x, y+1/2, -z+1/2'
'-x, -y, -z'
'x, -y-1/2, z-1/2'

loop_
_atom_site_type_symbol
_atom_site_label
_atom_site_fract_x
_atom_site_fract_y
_atom_site_fract_z
_atom_site_U_iso_or_equiv
_atom_site_adp_type
_atom_site_calc_flag
_atom_site_refinement_flags
_atom_site_occupancy
_atom_site_symmetry_multiplicity
F F 0.00950(11) 0.32278(14) 0.14713(6) 0.0895(4) Uani d . 1 1
N N1 0.52466(16) 0.0019(2) 0.21926(7) 0.0776(6) Uani d . 1 1
N N2 0.79360(16) 0.0489(2) 0.08676(7) 0.0706(5) Uani d . 1 1
N N3 0.31701(13) 0.49453(16) -0.14317(6) 0.0446(4) Uani d . 1 1
C C1 0.12274(18) 0.2874(2) 0.12778(9) 0.0548(5) Uani d . 1 1
C C2 0.11792(17) 0.1996(2) 0.07511(9) 0.0544(5) Uani d . 1 1
H H2A 0.0392 0.1629 0.0530 0.065 Uiso calc R 1 1
C C3 0.23295(17) 0.16598(19) 0.05513(8) 0.0472(5) Uani d . 1 1
H H3A 0.2314 0.1067 0.0189 0.057 Uiso calc R 1 1
C C4 0.35090(15) 0.21967(18) 0.08855(7) 0.0384(4) Uani d . 1 1
C C5 0.34999(16) 0.30647(19) 0.14272(8) 0.0457(5) Uani d . 1 1
H H5A 0.4282 0.3411 0.1662 0.055 Uiso calc R 1 1
C C6 0.23523(19) 0.3429(2) 0.16267(8) 0.0546(5) Uani d . 1 1
H H6A 0.2349 0.4029 0.1985 0.065 Uiso calc R 1 1
C C7 0.47440(15) 0.17940(18) 0.06776(7) 0.0384(4) Uani d . 1 1
C C8 0.56746(16) 0.10162(19) 0.11230(7) 0.0416(4) Uani d . 1 1
C C9 0.54269(17) 0.0483(2) 0.17131(9) 0.0507(5) Uani d . 1 1
C C10 0.6924(2) 0.0696(2) 0.09897(8) 0.0483(5) Uani d . 1 1
C C11 0.49704(15) 0.21053(18) 0.00714(7) 0.0429(4) Uani d . 1 1
H H11A 0.5680 0.1601 -0.0035 0.051 Uiso calc R 1 1
C C12 0.43029(15) 0.30640(18) -0.04143(7) 0.0394(4) Uani d . 1 1
C C13 0.33424(16) 0.4152(2) -0.03586(8) 0.0474(5) Uani d . 1 1
H H13A 0.3067 0.4261 0.0030 0.057 Uiso calc R 1 1
C C14 0.28129(16) 0.5040(2) -0.08563(8) 0.0487(5) Uani d . 1 1
H H14A 0.2180 0.5740 -0.0800 0.058 Uiso calc R 1 1
C C15 0.46572(16) 0.30234(19) -0.10225(8) 0.0474(5) Uani d . 1 1
H H15A 0.5303 0.2353 -0.1091 0.057 Uiso calc R 1 1
C C16 0.40928(17) 0.3923(2) -0.15072(8) 0.0503(5) Uani d . 1 1
H H16A 0.4343 0.3838 -0.1902 0.060 Uiso calc R 1 1
C C17 0.25548(16) 0.5900(2) -0.19749(8) 0.0493(5) Uani d . 1 1
H H17A 0.3214 0.6252 -0.2206 0.059 Uiso calc R 1 1
H H17B 0.2167 0.6784 -0.1814 0.059 Uiso calc R 1 1
C C18 0.15272(17) 0.5044(2) -0.24250(8) 0.0600(5) Uani d . 1 1
H H18A 0.0928 0.4587 -0.2183 0.072 Uiso calc R 1 1
H H18B 0.1935 0.4231 -0.2623 0.072 Uiso calc R 1 1
C C19 0.07691(18) 0.6055(2) -0.29453(8) 0.0680(6) Uani d . 1 1
H H19A 0.0074 0.5459 -0.3192 0.082 Uiso calc R 1 1
H H19B 0.0372 0.6869 -0.2743 0.082 Uiso calc R 1 1
C C20 0.15573(18) 0.6746(2) -0.33983(8) 0.0630(6) Uani d . 1 1
H H20A 0.2031 0.5948 -0.3569 0.076 Uiso calc R 1 1
H H20B 0.2187 0.7443 -0.3164 0.076 Uiso calc R 1 1
C C21 0.07270(19) 0.7591(3) -0.39474(9) 0.0756(6) Uani d . 1 1
H H21A 0.0056 0.6915 -0.4162 0.091 Uiso calc R 1 1
H H21B 0.0303 0.8436 -0.3778 0.091 Uiso calc R 1 1
C C22 0.1496(2) 0.8187(2) -0.44271(9) 0.0883(7) Uani d . 1 1
H H22A 0.2180 0.8831 -0.4215 0.132 Uiso calc R 1 1
H H22B 0.0935 0.8757 -0.4750 0.132 Uiso calc R 1 1
H H22C 0.1863 0.7350 -0.4622 0.132 Uiso calc R 1 1

loop_
_atom_site_aniso_label
_atom_site_aniso_U_11
_atom_site_aniso_U_22
_atom_site_aniso_U_33
_atom_site_aniso_U_12
_atom_site_aniso_U_13
_atom_site_aniso_U_23
F 0.0586(8) 0.1145(11) 0.1030(10) 0.0154(7) 0.0347(7) -0.0070(8)
N1 0.0966(14) 0.0953(15) 0.0443(11) 0.0314(10) 0.0222(9) 0.0153(10)
N2 0.0533(12) 0.0938(14) 0.0638(12) 0.0117(10) 0.0080(9) -0.0081(10)
N3 0.0499(10) 0.0481(9) 0.0359(9) 0.0020(7) 0.0080(7) 0.0045(7)
C1 0.0471(13) 0.0640(14) 0.0584(13) 0.0105(10) 0.0230(10) 0.0063(11)
C2 0.0425(12) 0.0657(14) 0.0529(13) -0.0029(10) 0.0036(9) 0.0041(11)
C3 0.0491(12) 0.0540(12) 0.0378(10) -0.0025(9) 0.0058(9) -0.0035(9)
C4 0.0431(11) 0.0412(11) 0.0308(10) 0.0009(8) 0.0064(8) 0.0034(8)
C5 0.0461(12) 0.0481(12) 0.0419(11) 0.0000(9) 0.0050(9) -0.0025(9)
C6 0.0626(14) 0.0568(13) 0.0466(12) 0.0067(10) 0.0162(10) -0.0075(10)
C7 0.0427(11) 0.0378(10) 0.0345(10) -0.0032(8) 0.0069(8) -0.0035(8)
C8 0.0423(12) 0.0500(12) 0.0327(10) 0.0035(8) 0.0078(8) -0.0015(9)
C9 0.0554(13) 0.0590(13) 0.0364(11) 0.0131(9) 0.0051(9) -0.0009(10)
C10 0.0531(13) 0.0527(12) 0.0360(11) 0.0030(10) 0.0001(9) -0.0029(9)
C11 0.0445(11) 0.0463(11) 0.0389(10) 0.0054(8) 0.0104(8) 0.0001(9)
C12 0.0408(10) 0.0416(11) 0.0360(10) -0.0034(8) 0.0077(8) -0.0014(9)
C13 0.0591(13) 0.0512(12) 0.0338(10) 0.0060(10) 0.0136(9) 0.0021(9)
C14 0.0555(12) 0.0523(12) 0.0405(11) 0.0069(9) 0.0143(9) -0.0007(9)
C15 0.0530(12) 0.0501(12) 0.0417(11) 0.0074(9) 0.0157(9) 0.0048(9)
C16 0.0606(13) 0.0563(13) 0.0370(11) 0.0024(10) 0.0169(9) 0.0022(10)
C17 0.0556(12) 0.0484(12) 0.0424(11) 0.0014(9) 0.0052(9) 0.0074(9)
C18 0.0687(14) 0.0573(13) 0.0498(12) -0.0091(10) 0.0000(10) -0.0008(10)
C19 0.0644(15) 0.0843(16) 0.0499(12) -0.0054(11) -0.0041(10) 0.0061(12)
C20 0.0703(15) 0.0679(15) 0.0481(12) -0.0004(11) 0.0033(10) 0.0008(11)
C21 0.0822(16) 0.0874(17) 0.0520(13) -0.0048(12) -0.0011(11) 0.0134(12)
C22 0.1049(19) 0.0948(19) 0.0611(15) -0.0152(14) 0.0048(13) 0.0105(13)

loop_
_atom_type_symbol
_atom_type_description
_atom_type_scat_dispersion_real
_atom_type_scat_dispersion_imag
_atom_type_scat_source
C C 0.0033 0.0016 'International Tables Vol C Tables 4.2.6.8 and 6.1.1.4'
H H 0.0000 0.0000 'International Tables Vol C Tables 4.2.6.8 and 6.1.1.4'
N N 0.0061 0.0033 'International Tables Vol C Tables 4.2.6.8 and 6.1.1.4'
F F 0.0171 0.0103 'International Tables Vol C Tables 4.2.6.8 and 6.1.1.4'

loop_
_geom_angle_atom_site_label_1
_geom_angle_atom_site_label_2
_geom_angle_atom_site_label_3
_geom_angle
C14 N3 C16 118.26(14)
C14 N3 C17 121.48(15)
C16 N3 C17 120.24(14)
C2 C1 F 118.64(18)
C2 C1 C6 123.51(17)
F C1 C6 117.85(18)
C1 C2 C3 118.38(17)
C1 C2 H2A 120.8
C3 C2 H2A 120.8
C2 C3 C4 120.85(17)
C2 C3 H3A 119.6
C4 C3 H3A 119.6
C5 C4 C3 118.16(15)
C5 C4 C7 121.33(15)
C3 C4 C7 120.47(15)
C6 C5 C4 121.53(16)
C6 C5 H5A 119.2
C4 C5 H5A 119.2
C1 C6 C5 117.55(17)
C1 C6 H6A 121.2
C5 C6 H6A 121.2
C11 C7 C8 120.62(15)
C11 C7 C4 122.68(14)
C8 C7 C4 116.66(14)
C7 C8 C9 123.00(16)
C7 C8 C10 120.83(15)
C9 C8 C10 116.15(15)
N1 C9 C8 178.3(2)
N2 C10 C8 177.3(2)
C7 C11 C12 130.83(16)
C7 C11 H11A 114.6
C12 C11 H11A 114.6
C13 C12 C15 114.01(15)
C13 C12 C11 127.40(15)
C15 C12 C11 118.49(16)
C14 C13 C12 121.53(16)
C14 C13 H13A 119.2
C12 C13 H13A 119.2
N3 C14 C13 122.33(17)
N3 C14 H14A 118.8
C13 C14 H14A 118.8
C16 C15 C12 122.35(17)
C16 C15 H15A 118.8
C12 C15 H15A 118.8
C15 C16 N3 121.49(16)
C15 C16 H16A 119.3
N3 C16 H16A 119.3
N3 C17 C18 111.79(14)
N3 C17 H17A 109.3
C18 C17 H17A 109.3
N3 C17 H17B 109.3
C18 C17 H17B 109.3
H17A C17 H17B 107.9
C17 C18 C19 112.70(15)
C17 C18 H18A 109.1
C19 C18 H18A 109.1
C17 C18 H18B 109.1
C19 C18 H18B 109.1
H18A C18 H18B 107.8
C20 C19 C18 115.26(16)
C20 C19 H19A 108.5
C18 C19 H19A 108.5
C20 C19 H19B 108.5
C18 C19 H19B 108.5
H19A C19 H19B 107.5
C19 C20 C21 112.76(16)
C19 C20 H20A 109.0
C21 C20 H20A 109.0
C19 C20 H20B 109.0
C21 C20 H20B 109.0
H20A C20 H20B 107.8
C22 C21 C20 112.99(17)
C22 C21 H21A 109.0
C20 C21 H21A 109.0
C22 C21 H21B 109.0
C20 C21 H21B 109.0
H21A C21 H21B 107.8
C21 C22 H22A 109.5
C21 C22 H22B 109.5
H22A C22 H22B 109.5
C21 C22 H22C 109.5
H22A C22 H22C 109.5
H22B C22 H22C 109.5

loop_
_geom_bond_atom_site_label_1
_geom_bond_atom_site_label_2
_geom_bond_distance
F C1 1.3629(19)
N1 C9 1.148(2)
N2 C10 1.153(2)
N3 C14 1.3493(19)
N3 C16 1.353(2)
N3 C17 1.4793(19)
C1 C2 1.356(2)
C1 C6 1.364(2)
C2 C3 1.383(2)
C2 H2A 0.9300
C3 C4 1.391(2)
C3 H3A 0.9300
C4 C5 1.386(2)
C4 C7 1.487(2)
C5 C6 1.386(2)
C5 H5A 0.9300
C6 H6A 0.9300
C7 C11 1.384(2)
C7 C8 1.407(2)
C8 C9 1.411(2)
C8 C10 1.419(2)
C11 C12 1.417(2)
C11 H11A 0.9300
C12 C13 1.411(2)
C12 C15 1.413(2)
C13 C14 1.352(2)
C13 H13A 0.9300
C14 H14A 0.9300
C15 C16 1.349(2)
C15 H15A 0.9300
C16 H16A 0.9300
C17 C18 1.506(2)
C17 H17A 0.9700
C17 H17B 0.9700
C18 C19 1.526(2)
C18 H18A 0.9700
C18 H18B 0.9700
C19 C20 1.510(2)
C19 H19A 0.9700
C19 H19B 0.9700
C20 C21 1.519(2)
C20 H20A 0.9700
C20 H20B 0.9700
C21 C22 1.508(2)
C21 H21A 0.9700
C21 H21B 0.9700
C22 H22A 0.9600
C22 H22B 0.9600
C22 H22C 0.9600

loop_
_geom_hbond_atom_site_label_D
_geom_hbond_atom_site_label_H
_geom_hbond_atom_site_label_A
_geom_hbond_site_symmetry_A
_geom_hbond_distance_DH
_geom_hbond_distance_HA
_geom_hbond_distance_DA
_geom_hbond_angle_DHA
C3 H3A N2 3_655 0.93 2.61 3.535(3) 175
C16 H16A N1 4_565 0.93 2.51 3.354(3) 151

loop_
_geom_torsion_atom_site_label_1
_geom_torsion_atom_site_label_2
_geom_torsion_atom_site_label_3
_geom_torsion_atom_site_label_4
_geom_torsion
F C1 C2 C3 179.02(15)
C6 C1 C2 C3 -0.9(3)
C1 C2 C3 C4 0.6(3)
C2 C3 C4 C5 0.6(2)
C2 C3 C4 C7 178.29(15)
C3 C4 C5 C6 -1.6(2)
C7 C4 C5 C6 -179.27(15)
C2 C1 C6 C5 -0.1(3)
F C1 C6 C5 -179.97(15)
C4 C5 C6 C1 1.4(3)
C5 C4 C7 C11 -125.40(18)
C3 C4 C7 C11 57.0(2)
C5 C4 C7 C8 57.0(2)
C3 C4 C7 C8 -120.63(17)
C11 C7 C8 C9 -170.88(16)
C4 C7 C8 C9 6.8(2)
C11 C7 C8 C10 7.7(2)
C4 C7 C8 C10 -174.63(15)
C8 C7 C11 C12 -168.25(17)
C4 C7 C11 C12 14.2(3)
C7 C11 C12 C13 11.4(3)
C7 C11 C12 C15 -172.34(16)
C15 C12 C13 C14 1.1(2)
C11 C12 C13 C14 177.44(16)
C16 N3 C14 C13 -0.1(3)
C17 N3 C14 C13 178.42(15)
C12 C13 C14 N3 -0.2(3)
C13 C12 C15 C16 -1.7(2)
C11 C12 C15 C16 -178.44(16)
C12 C15 C16 N3 1.6(3)
C14 N3 C16 C15 -0.6(3)
C17 N3 C16 C15 -179.09(15)
C14 N3 C17 C18 -99.45(19)
C16 N3 C17 C18 79.0(2)
N3 C17 C18 C19 173.21(15)
C17 C18 C19 C20 63.6(2)
C18 C19 C20 C21 173.53(17)
C19 C20 C21 C22 -175.80(17)

loop_
_cod_related_entry_id
_cod_related_entry_database
_cod_related_entry_code
1 ChemSpider 30657370
